data_7203675
loop_
_publ_author_name
'Dubrovskii, Alexander D.'
'Spitsina, Nataliya G.'
'Buravov, Lev I.'
'Shilov, Gennadii V.'
'Dyachenko, Oleg A.'
'Yagubskii, Eduard B.'
'Laukhin, Vladimir N.'
'Canadell, Enric'

_publ_section_title
;
 New molecular metals based on BEDO radical cation salts with the
 square planar Ni(CN)42? anion
;
_journal_name_full 'Journal of Materials Chemistry'
_journal_page_first 1248
_journal_page_last 1254
_journal_paper_doi 10.1039/b412580k
_journal_year 2005
_chemical_formula_sum 'C26 H22 N4 Ni0.5 O8 S8'
_chemical_formula_weight 804.31
_chemical_name_common
;
tetra(bis(ethylenedioxo)tetrathiafulvalene) tetracyano-nickel
acetonitrile solvate
;
_chemical_name_systematic
;
?
;
_space_group_IT_number 2
_symmetry_cell_setting triclinic
_symmetry_space_group_name_Hall '-P 1'
_symmetry_space_group_name_H-M 'P -1'
_atom_sites_solution_hydrogens geom
_atom_sites_solution_primary direct
_atom_sites_solution_secondary difmap
_audit_creation_method SHELXL-97
_cell_angle_alpha 87.03(3)
_cell_angle_beta 71.53(3)
_cell_angle_gamma 87.70(3)
_cell_formula_units_Z 2
_cell_length_a 7.1270(10)
_cell_length_b 19.098(4)
_cell_length_c 12.535(3)
_cell_measurement_temperature 293(2)
_cell_volume 1615.6(6)
_computing_structure_refinement 'SHELXL-97 (Sheldrick, 1997)'
_diffrn_ambient_temperature 293(2)
_diffrn_measured_fraction_theta_full 0.917
_diffrn_measured_fraction_theta_max 0.917
_diffrn_measurement_device_type 'KM-4 (Kuma Diffraction)'
_diffrn_measurement_method 'omega/2 teta'
_diffrn_radiation_monochromator graphite
_diffrn_radiation_source 'fine-focus sealed tube'
_diffrn_radiation_type CuK\a
_diffrn_radiation_wavelength 1.54178
_diffrn_reflns_av_R_equivalents 0.0524
_diffrn_reflns_av_sigmaI/netI 0.0815
_diffrn_reflns_limit_h_max 9
_diffrn_reflns_limit_h_min -8
_diffrn_reflns_limit_k_max 24
_diffrn_reflns_limit_k_min -24
_diffrn_reflns_limit_l_max 14
_diffrn_reflns_limit_l_min 0
_diffrn_reflns_number 6631
_diffrn_reflns_theta_full 80.56
_diffrn_reflns_theta_max 80.56
_diffrn_reflns_theta_min 4.47
_diffrn_standards_decay_% 0
_exptl_absorpt_coefficient_mu 5.895
_exptl_absorpt_correction_T_max 0.5240
_exptl_absorpt_correction_T_min 0.0750
_exptl_absorpt_correction_type refdelf
_exptl_crystal_colour black
_exptl_crystal_density_diffrn 1.653
_exptl_crystal_density_method 'not measured'
_exptl_crystal_description plate
_exptl_crystal_F_000 824
_exptl_crystal_size_max 0.65
_exptl_crystal_size_mid 0.45
_exptl_crystal_size_min 0.1
_refine_diff_density_max 1.471
_refine_diff_density_min -0.711
_refine_diff_density_rms 0.165
_refine_ls_extinction_method none
_refine_ls_goodness_of_fit_ref 0.842
_refine_ls_hydrogen_treatment mixed
_refine_ls_matrix_type full
_refine_ls_number_parameters 479
_refine_ls_number_reflns 6479
_refine_ls_number_restraints 14
_refine_ls_restrained_S_all 0.841
_refine_ls_R_factor_all 0.1958
_refine_ls_R_factor_gt 0.0748
_refine_ls_shift/su_max 0.000
_refine_ls_shift/su_mean 0.000
_refine_ls_structure_factor_coef Fsqd
_refine_ls_weighting_details 'calc w=1/[\s^2^(Fo^2^)+(0.1414P)^2^+0.0000P] where P=(Fo^2^+2Fc^2^)/3'
_refine_ls_weighting_scheme calc
_refine_ls_wR_factor_gt 0.1832
_refine_ls_wR_factor_ref 0.2091
_reflns_number_gt 2629
_reflns_number_total 6479
_reflns_threshold_expression >2sigma(I)
_cod_data_source_file b412580k.txt
_cod_data_source_block dybr3
_cod_original_sg_symbol_H-M P-1
_cod_original_formula_sum 'C26 H22 N4 Ni0.50 O8 S8'
_cod_database_code 7203675

loop_
_symmetry_equiv_pos_as_xyz
'x, y, z'
'-x, -y, -z'

loop_
_atom_site_label
_atom_site_type_symbol
_atom_site_fract_x
_atom_site_fract_y
_atom_site_fract_z
_atom_site_U_iso_or_equiv
_atom_site_adp_type
_atom_site_occupancy
_atom_site_symmetry_multiplicity
_atom_site_calc_flag
_atom_site_refinement_flags
_atom_site_disorder_assembly
_atom_site_disorder_group
S1A S 0.19296(16) 0.05877(5) 0.01298(9) 0.0276(3) Uani 1 1 d . . .
S2A S 0.42520(16) 0.09867(5) -0.22130(9) 0.0274(3) Uani 1 1 d . . .
S3A S 0.32385(16) -0.10158(5) -0.02981(9) 0.0281(3) Uani 1 1 d . . .
S4A S 0.55708(16) -0.06320(5) -0.26512(9) 0.0271(3) Uani 1 1 d . . .
O1A O 0.0921(5) 0.19206(15) 0.0499(3) 0.0369(8) Uani 1 1 d . . .
O2A O 0.3215(5) 0.23171(15) -0.1801(3) 0.0368(8) Uani 1 1 d . . .
O3A O 0.4279(5) -0.23478(16) -0.0693(3) 0.0368(8) Uani 1 1 d . . .
O4A O 0.6568(5) -0.19710(15) -0.2991(3) 0.0362(8) Uani 1 1 d . . .
C1A C 0.3493(6) 0.0328(2) -0.1183(4) 0.0234(10) Uani 1 1 d . . .
C2A C 0.4031(6) -0.0365(2) -0.1354(4) 0.0252(10) Uani 1 1 d . . .
C3A C 0.1965(6) 0.1471(2) -0.0271(4) 0.0272(10) Uani 1 1 d . . .
C4A C 0.3026(6) 0.1647(2) -0.1355(4) 0.0259(10) Uani 1 1 d . . .
C5A C 0.4490(6) -0.1685(2) -0.1156(4) 0.0258(10) Uani 1 1 d . . .
C6A C 0.5526(6) -0.1509(2) -0.2233(4) 0.0267(10) Uani 1 1 d . . .
C7A C 0.0647(8) 0.2593(2) -0.0042(5) 0.0402(13) Uani 1 1 d D . .
C8A C 0.2534(8) 0.2811(2) -0.0904(5) 0.0411(13) Uani 1 1 d D . .
C9A C 0.4932(8) -0.2854(3) -0.1565(5) 0.0439(13) Uani 1 1 d . . .
H5A H 0.3909 -0.2900 -0.1913 0.061(18) Uiso 1 1 calc R . .
H6A H 0.5138 -0.3308 -0.1229 0.068(19) Uiso 1 1 calc R . .
C10A C 0.6819(8) -0.2640(2) -0.2450(5) 0.0397(13) Uani 1 1 d D . .
H1A H 0.025(6) 0.2921(17) 0.057(2) 0.022(12) Uiso 1 1 d D . .
H2A H -0.042(4) 0.2572(19) -0.038(3) 0.008(10) Uiso 1 1 d D . .
H3A H 0.248(9) 0.3320(8) -0.107(5) 0.09(2) Uiso 1 1 d D . .
H4A H 0.366(5) 0.292(3) -0.065(4) 0.056(17) Uiso 1 1 d D . .
H7A H 0.729(6) -0.2991(16) -0.302(2) 0.022(11) Uiso 1 1 d D . .
H8A H 0.776(5) -0.265(2) -0.202(3) 0.039(14) Uiso 1 1 d D . .
S1B S -0.06199(16) 0.05930(5) -0.23642(9) 0.0267(3) Uani 1 1 d . . .
S2B S 0.17675(16) 0.10016(5) -0.46940(9) 0.0273(3) Uani 1 1 d . . .
S3B S 0.07051(16) -0.10061(5) -0.27960(9) 0.0283(3) Uani 1 1 d . . .
S4B S 0.30911(16) -0.06154(5) -0.51354(9) 0.0267(3) Uani 1 1 d . . .
O1B O -0.1671(5) 0.19240(16) -0.2001(3) 0.0377(8) Uani 1 1 d . . .
O2B O 0.0692(5) 0.23291(15) -0.4270(3) 0.0366(8) Uani 1 1 d . . .
O3B O 0.1759(5) -0.23365(15) -0.3194(3) 0.0377(8) Uani 1 1 d . . .
O4B O 0.4090(5) -0.19554(16) -0.5473(3) 0.0365(8) Uani 1 1 d . . .
C1B C 0.0958(6) 0.0337(2) -0.3659(4) 0.0249(10) Uani 1 1 d . . .
C2B C 0.1526(6) -0.0353(2) -0.3845(3) 0.0220(10) Uani 1 1 d . . .
C3B C -0.0586(6) 0.1479(2) -0.2764(4) 0.0246(10) Uani 1 1 d . . .
C4B C 0.0494(6) 0.1661(2) -0.3835(4) 0.0274(11) Uani 1 1 d . . .
C5B C 0.1958(6) -0.1680(2) -0.3639(4) 0.0275(11) Uani 1 1 d . . .
C6B C 0.3043(7) -0.1498(2) -0.4714(4) 0.0271(10) Uani 1 1 d . . .
C7B C -0.1964(7) 0.2592(2) -0.2535(5) 0.0369(12) Uani 1 1 d D . .
C8B C -0.0058(8) 0.2824(2) -0.3381(5) 0.0398(13) Uani 1 1 d D . .
C9B C 0.2430(9) -0.2841(2) -0.4080(5) 0.0414(13) Uani 1 1 d D . .
C10B C 0.4345(9) -0.2626(3) -0.4939(5) 0.0449(14) Uani 1 1 d D . .
H1B H -0.246(7) 0.291(2) -0.191(3) 0.046(15) Uiso 1 1 d D . .
H2B H -0.302(5) 0.255(2) -0.288(3) 0.038(14) Uiso 1 1 d D . .
H3B H -0.023(10) 0.3325(10) -0.354(6) 0.11(3) Uiso 1 1 d D . .
H4B H 0.100(5) 0.290(3) -0.306(4) 0.053(16) Uiso 1 1 d D . .
H5B H 0.244(7) -0.3278(15) -0.364(4) 0.063(18) Uiso 1 1 d D . .
H6B H 0.134(5) -0.287(3) -0.440(4) 0.055(17) Uiso 1 1 d D . .
H7B H 0.530(5) -0.260(2) -0.453(3) 0.036(13) Uiso 1 1 d D . .
H8B H 0.472(7) -0.297(2) -0.552(3) 0.054(17) Uiso 1 1 d D . .
Ni1 Ni 0.0000 0.5000 0.0000 0.0462(5) Uani 1 2 d S . .
C1 C 0.0342(9) 0.4342(3) 0.1085(5) 0.0569(17) Uani 1 1 d . . .
N1 N 0.0600(12) 0.3939(3) 0.1733(6) 0.106(3) Uani 1 1 d . . .
C2 C -0.0971(11) 0.4313(3) -0.0639(6) 0.072(2) Uani 1 1 d . . .
N2 N -0.1602(13) 0.3883(3) -0.0988(7) 0.129(3) Uani 1 1 d . . .
N1' N -0.3923(16) 0.4023(4) -0.3362(9) 0.139(4) Uani 1 1 d . . .
C1' C -0.4344(13) 0.4458(5) -0.2658(9) 0.102(3) Uani 1 1 d . . .
C2' C -0.4758(12) 0.5002(4) -0.1867(7) 0.111(3) Uani 1 1 d . . .
N2' N -0.6919(15) 0.4034(4) -0.5503(8) 0.130(3) Uani 1 1 d . . .
C3' C 0.7483(14) -0.4434(4) -0.5196(8) 0.093(3) Uani 1 1 d . . .
C4' C -0.1631(13) 0.5051(4) 0.3912(7) 0.121(4) Uani 1 1 d . . .

loop_
_atom_site_aniso_label
_atom_site_aniso_U_11
_atom_site_aniso_U_22
_atom_site_aniso_U_33
_atom_site_aniso_U_23
_atom_site_aniso_U_13
_atom_site_aniso_U_12
S1A 0.0292(7) 0.0244(5) 0.0265(7) -0.0015(5) -0.0053(6) 0.0033(5)
S2A 0.0261(7) 0.0273(5) 0.0265(7) 0.0002(5) -0.0057(6) 0.0042(5)
S3A 0.0289(7) 0.0264(5) 0.0267(7) 0.0000(5) -0.0060(6) 0.0036(5)
S4A 0.0276(7) 0.0264(5) 0.0249(7) -0.0027(5) -0.0056(6) 0.0055(5)
O1A 0.042(2) 0.0253(15) 0.038(2) -0.0114(15) -0.0057(17) 0.0093(14)
O2A 0.038(2) 0.0266(16) 0.043(2) 0.0022(15) -0.0101(17) 0.0041(15)
O3A 0.039(2) 0.0308(16) 0.037(2) 0.0033(15) -0.0081(17) 0.0035(15)
O4A 0.040(2) 0.0281(16) 0.037(2) -0.0086(15) -0.0066(17) 0.0094(15)
C1A 0.020(2) 0.024(2) 0.029(3) -0.0033(18) -0.011(2) 0.0013(18)
C2A 0.021(2) 0.029(2) 0.029(3) -0.003(2) -0.013(2) -0.0009(19)
C3A 0.024(3) 0.026(2) 0.031(3) -0.006(2) -0.008(2) 0.0033(19)
C4A 0.023(3) 0.022(2) 0.033(3) 0.001(2) -0.010(2) 0.0014(19)
C5A 0.025(3) 0.020(2) 0.035(3) -0.0020(19) -0.013(2) 0.0036(18)
C6A 0.028(3) 0.026(2) 0.020(3) -0.0032(19) -0.001(2) 0.0099(19)
C7A 0.039(3) 0.027(3) 0.057(4) -0.014(2) -0.019(3) 0.008(2)
C8A 0.043(4) 0.021(2) 0.063(4) -0.004(2) -0.021(3) 0.002(2)
C9A 0.053(4) 0.028(3) 0.050(4) -0.003(2) -0.018(3) 0.004(2)
C10A 0.048(4) 0.025(2) 0.046(4) -0.005(2) -0.017(3) 0.015(2)
S1B 0.0276(7) 0.0247(5) 0.0249(7) -0.0028(5) -0.0044(6) 0.0036(5)
S2B 0.0260(7) 0.0269(5) 0.0258(7) 0.0009(5) -0.0045(6) 0.0034(5)
S3B 0.0277(7) 0.0270(5) 0.0278(7) 0.0003(5) -0.0060(6) 0.0034(5)
S4B 0.0264(7) 0.0271(5) 0.0238(7) -0.0034(5) -0.0044(6) 0.0048(5)
O1B 0.042(2) 0.0294(16) 0.037(2) -0.0109(15) -0.0051(17) 0.0073(15)
O2B 0.039(2) 0.0235(15) 0.043(2) 0.0029(15) -0.0083(18) 0.0006(15)
O3B 0.047(2) 0.0201(15) 0.045(2) 0.0044(14) -0.0140(18) 0.0009(15)
O4B 0.040(2) 0.0301(16) 0.035(2) -0.0103(15) -0.0052(17) 0.0065(15)
C1B 0.021(2) 0.030(2) 0.025(3) -0.0052(19) -0.010(2) 0.0056(19)
C2B 0.019(2) 0.025(2) 0.024(3) -0.0028(18) -0.010(2) 0.0053(18)
C3B 0.025(3) 0.026(2) 0.021(3) -0.0027(19) -0.004(2) 0.0016(19)
C4B 0.023(3) 0.025(2) 0.034(3) -0.003(2) -0.009(2) 0.0022(19)
C5B 0.026(3) 0.024(2) 0.034(3) 0.000(2) -0.012(2) 0.0018(19)
C6B 0.027(3) 0.027(2) 0.028(3) -0.005(2) -0.009(2) 0.0045(19)
C7B 0.028(3) 0.028(2) 0.052(4) -0.008(2) -0.008(3) 0.006(2)
C8B 0.044(3) 0.023(2) 0.061(4) -0.012(2) -0.027(3) 0.003(2)
C9B 0.054(4) 0.020(2) 0.055(4) -0.001(2) -0.026(3) 0.001(2)
C10B 0.047(4) 0.026(3) 0.068(4) -0.005(3) -0.028(4) 0.008(2)
Ni1 0.0617(10) 0.0333(7) 0.0540(9) -0.0068(6) -0.0333(8) 0.0093(6)
C1 0.088(5) 0.032(3) 0.064(4) -0.012(3) -0.042(4) 0.006(3)
N1 0.190(7) 0.050(3) 0.114(5) 0.010(4) -0.103(5) -0.001(4)
C2 0.114(6) 0.039(3) 0.105(5) 0.007(3) -0.095(5) -0.009(4)
N2 0.218(8) 0.038(3) 0.211(8) -0.009(4) -0.184(7) 0.011(4)
N1' 0.199(9) 0.086(5) 0.181(9) -0.030(6) -0.130(8) 0.035(6)
C1' 0.094(7) 0.082(6) 0.148(10) 0.029(6) -0.070(7) 0.006(5)
C2' 0.121(7) 0.091(6) 0.124(7) -0.065(6) -0.043(6) 0.044(5)
N2' 0.196(9) 0.066(5) 0.154(9) 0.000(5) -0.092(8) -0.001(6)
C3' 0.121(7) 0.063(5) 0.110(8) 0.020(5) -0.062(7) -0.010(5)
C4' 0.121(7) 0.125(8) 0.131(8) -0.068(7) -0.054(7) 0.041(7)

loop_
_atom_type_symbol
_atom_type_description
_atom_type_scat_dispersion_real
_atom_type_scat_dispersion_imag
_atom_type_scat_source
C C 0.0181 0.0091 'International Tables Vol C Tables 4.2.6.8 and 6.1.1.4'
H H 0.0000 0.0000 'International Tables Vol C Tables 4.2.6.8 and 6.1.1.4'
N N 0.0311 0.0180 'International Tables Vol C Tables 4.2.6.8 and 6.1.1.4'
O O 0.0492 0.0322 'International Tables Vol C Tables 4.2.6.8 and 6.1.1.4'
S S 0.3331 0.5567 'International Tables Vol C Tables 4.2.6.8 and 6.1.1.4'
Ni Ni -3.0029 0.5091 'International Tables Vol C Tables 4.2.6.8 and 6.1.1.4'

loop_
_geom_angle_atom_site_label_1
_geom_angle_atom_site_label_2
_geom_angle_atom_site_label_3
_geom_angle
_geom_angle_site_symmetry_1
_geom_angle_site_symmetry_3
_geom_angle_publ_flag
C3A S1A C1A 94.3(2) . . ?
C4A S2A C1A 94.5(2) . . ?
C5A S3A C2A 93.7(2) . . ?
C6A S4A C2A 94.2(2) . . ?
C3A O1A C7A 110.4(4) . . ?
C4A O2A C8A 109.9(4) . . ?
C5A O3A C9A 110.3(3) . . ?
C6A O4A C10A 111.3(3) . . ?
C2A C1A S2A 123.5(4) . . ?
C2A C1A S1A 120.3(3) . . ?
S2A C1A S1A 116.2(2) . . ?
C1A C2A S4A 120.9(3) . . ?
C1A C2A S3A 122.4(4) . . ?
S4A C2A S3A 116.7(2) . . ?
O1A C3A C4A 125.5(4) . . ?
O1A C3A S1A 117.8(3) . . ?
C4A C3A S1A 116.8(3) . . ?
C3A C4A O2A 124.1(4) . . ?
C3A C4A S2A 118.1(3) . . ?
O2A C4A S2A 117.7(3) . . ?
C6A C5A O3A 125.3(4) . . ?
C6A C5A S3A 117.7(3) . . ?
O3A C5A S3A 116.9(3) . . ?
O4A C6A C5A 124.2(4) . . ?
O4A C6A S4A 118.1(3) . . ?
C5A C6A S4A 117.6(3) . . ?
O1A C7A C8A 110.5(4) . . ?
O2A C8A C7A 112.0(4) . . ?
O3A C9A C10A 111.6(4) . . ?
O4A C10A C9A 111.2(4) . . ?
C1B S1B C3B 94.4(2) . . ?
C4B S2B C1B 94.1(2) . . ?
C5B S3B C2B 94.3(2) . . ?
C2B S4B C6B 94.0(2) . . ?
C3B O1B C7B 110.9(3) . . ?
C4B O2B C8B 110.5(4) . . ?
C5B O3B C9B 110.4(4) . . ?
C6B O4B C10B 111.3(4) . . ?
C2B C1B S1B 121.2(3) . . ?
C2B C1B S2B 122.4(3) . . ?
S1B C1B S2B 116.4(2) . . ?
C1B C2B S4B 121.6(3) . . ?
C1B C2B S3B 121.5(3) . . ?
S4B C2B S3B 116.9(2) . . ?
O1B C3B C4B 125.3(4) . . ?
O1B C3B S1B 117.6(3) . . ?
C4B C3B S1B 117.1(3) . . ?
C3B C4B O2B 124.3(4) . . ?
C3B C4B S2B 117.9(3) . . ?
O2B C4B S2B 117.7(3) . . ?
O3B C5B C6B 124.9(4) . . ?
O3B C5B S3B 118.1(4) . . ?
C6B C5B S3B 116.9(3) . . ?
O4B C6B C5B 124.4(4) . . ?
O4B C6B S4B 117.7(3) . . ?
C5B C6B S4B 117.9(3) . . ?
O1B C7B C8B 110.3(4) . . ?
O2B C8B C7B 111.9(4) . . ?
O3B C9B C10B 111.3(4) . . ?
O4B C10B C9B 110.3(4) . . ?
C2 Ni1 C2 180.000(1) . 2_565 ?
C2 Ni1 C1 90.2(2) . 2_565 ?
C2 Ni1 C1 89.8(2) 2_565 2_565 ?
C2 Ni1 C1 89.8(2) . . ?
C2 Ni1 C1 90.2(2) 2_565 . ?
C1 Ni1 C1 180.0(4) 2_565 . ?
N1 C1 Ni1 178.3(7) . . ?
N2 C2 Ni1 177.3(8) . . ?
N1' C1' C2' 176.6(11) . . ?
N2' C3' C4' 175.5(10) 2_554 1_644 ?

loop_
_geom_bond_atom_site_label_1
_geom_bond_atom_site_label_2
_geom_bond_distance
_geom_bond_site_symmetry_2
_geom_bond_publ_flag
S1A C3A 1.733(4) . ?
S1A C1A 1.753(4) . ?
S2A C4A 1.723(4) . ?
S2A C1A 1.727(4) . ?
S3A C5A 1.740(4) . ?
S3A C2A 1.741(4) . ?
S4A C6A 1.728(4) . ?
S4A C2A 1.737(5) . ?
O1A C3A 1.343(5) . ?
O1A C7A 1.456(5) . ?
O2A C4A 1.363(5) . ?
O2A C8A 1.456(6) . ?
O3A C5A 1.359(5) . ?
O3A C9A 1.448(6) . ?
O4A C6A 1.349(5) . ?
O4A C10A 1.447(5) . ?
C1A C2A 1.372(6) . ?
C3A C4A 1.361(6) . ?
C5A C6A 1.350(6) . ?
C7A C8A 1.493(7) . ?
C9A C10A 1.503(7) . ?
S1B C1B 1.738(4) . ?
S1B C3B 1.739(4) . ?
S2B C4B 1.732(4) . ?
S2B C1B 1.744(4) . ?
S3B C5B 1.738(5) . ?
S3B C2B 1.740(4) . ?
S4B C2B 1.734(4) . ?
S4B C6B 1.739(4) . ?
O1B C3B 1.341(5) . ?
O1B C7B 1.449(5) . ?
O2B C4B 1.356(5) . ?
O2B C8B 1.453(6) . ?
O3B C5B 1.339(5) . ?
O3B C9B 1.459(6) . ?
O4B C6B 1.345(5) . ?
O4B C10B 1.446(5) . ?
C1B C2B 1.373(5) . ?
C3B C4B 1.354(6) . ?
C5B C6B 1.359(6) . ?
C7B C8B 1.501(7) . ?
C9B C10B 1.503(8) . ?
Ni1 C2 1.837(6) . ?
Ni1 C2 1.837(6) 2_565 ?
Ni1 C1 1.870(6) 2_565 ?
Ni1 C1 1.870(6) . ?
C1 N1 1.142(7) . ?
C2 N2 1.122(7) . ?
N1' C1' 1.203(11) . ?
C1' C2' 1.431(12) . ?
N2' C3' 1.155(10) 2_554 ?
C3' N2' 1.155(11) 2_554 ?
C3' C4' 1.495(11) 1_644 ?
C4' C3' 1.495(11) 1_466 ?
